data_7224412
loop_
_publ_author_name
'Liu, Yongjun'
'Zhao, Hengmin'
'Tian, Guang'
'Du, Feng'
'Qi, Yan'
'Wen, Yonghong'

_publ_section_title
;
 A novel coupling reaction of \a-halo ketones promoted by SmI3/CuI
;
_journal_name_full 'RSC Adv.'
_journal_paper_doi 10.1039/C5RA26604A
_journal_year 2016
_chemical_formula_moiety 'C27 H24 O3'
_chemical_formula_sum 'C27 H24 O3'
_chemical_formula_weight 396.46
_chemical_name_systematic
;
 ? 
;
_space_group_crystal_system monoclinic
_space_group_IT_number 14
_space_group_name_Hall '-P 2ybc'
_space_group_name_H-M_alt 'P 1 21/c 1'
_symmetry_space_group_name_Hall '-P 2ybc'
_symmetry_space_group_name_H-M 'P 1 21/c 1'
_atom_sites_solution_hydrogens geom
_atom_sites_solution_primary direct
_atom_sites_solution_secondary difmap
_audit_creation_date 2015-01-27
_audit_creation_method
;
Olex2 1.2
(compiled 2015.01.26 svn.r3150 for OlexSys, GUI svn.r4998)
;
_audit_update_record
;
2015-11-04 deposited with the CCDC.
2016-02-24 downloaded from the CCDC.
;
_cell_angle_alpha 90.00
_cell_angle_beta 100.301(4)
_cell_angle_gamma 90.00
_cell_formula_units_Z 4
_cell_length_a 11.4749(5)
_cell_length_b 10.5376(4)
_cell_length_c 17.8795(9)
_cell_measurement_reflns_used 1956
_cell_measurement_temperature 150.00(10)
_cell_measurement_theta_max 27.2700
_cell_measurement_theta_min 3.9730
_cell_volume 2127.11(17)
_computing_cell_refinement
;
CrysAlisPro, Agilent Technologies,
Version 1.171.36.28 (release 01-02-2013 CrysAlis171 .NET)
(compiled Feb  1 2013,16:14:44)
;
_computing_data_collection
;
CrysAlisPro, Agilent Technologies,
Version 1.171.36.28 (release 01-02-2013 CrysAlis171 .NET)
(compiled Feb  1 2013,16:14:44)
;
_computing_data_reduction
;
CrysAlisPro, Agilent Technologies,
Version 1.171.36.28 (release 01-02-2013 CrysAlis171 .NET)
(compiled Feb  1 2013,16:14:44)
;
_computing_molecular_graphics 'Olex2 (Dolomanov et al., 2009)'
_computing_publication_material 'Olex2 (Dolomanov et al., 2009)'
_computing_structure_refinement 'ShelXL (Sheldrick, 2008)'
_computing_structure_solution 'ShelXS (Sheldrick, 2008)'
_diffrn_ambient_temperature 150.00(10)
_diffrn_detector_area_resol_mean 16.0733
_diffrn_measured_fraction_theta_full 0.997
_diffrn_measured_fraction_theta_max 0.998
_diffrn_measurement_details
;
  1 omega   -6.00   25.20   1.2000    6.0000
omega____ theta____ kappa____ phi______ frames
    -      -16.3571  -99.0000  -60.0000 26

  2 omega    8.00   92.00   1.2000    6.0000
omega____ theta____ kappa____ phi______ frames
    -       19.7946   38.0000   30.0000 70

  3 omega    1.00   85.00   1.2000    6.0000
omega____ theta____ kappa____ phi______ frames
    -       19.7946   57.0000  -60.0000 70

  4 omega  -50.00  -24.80   1.2000    6.0000
omega____ theta____ kappa____ phi______ frames
    -       19.7946  -38.0000 -150.0000 21
;
_diffrn_measurement_device_type 'SuperNova, Dual, Cu at zero, Eos'
_diffrn_measurement_method '\w scans'
_diffrn_orient_matrix_UB_11 -0.0622822000
_diffrn_orient_matrix_UB_12 -0.0077078000
_diffrn_orient_matrix_UB_13 -0.0045533000
_diffrn_orient_matrix_UB_21 -0.0030616000
_diffrn_orient_matrix_UB_22 -0.0097753000
_diffrn_orient_matrix_UB_23 -0.0395426000
_diffrn_orient_matrix_UB_31 0.0077105000
_diffrn_orient_matrix_UB_32 -0.0661648000
_diffrn_orient_matrix_UB_33 0.0063738000
_diffrn_radiation_monochromator mirror
_diffrn_radiation_type MoK\a
_diffrn_radiation_wavelength 0.71073
_diffrn_reflns_av_R_equivalents 0.0301
_diffrn_reflns_av_unetI/netI 0.0504
_diffrn_reflns_limit_h_max 14
_diffrn_reflns_limit_h_min -9
_diffrn_reflns_limit_k_max 13
_diffrn_reflns_limit_k_min -7
_diffrn_reflns_limit_l_max 14
_diffrn_reflns_limit_l_min -22
_diffrn_reflns_number 8532
_diffrn_reflns_theta_full 25.50
_diffrn_reflns_theta_max 26.02
_diffrn_reflns_theta_min 3.61
_diffrn_source 'SuperNova (Mo) X-ray Source'
_exptl_absorpt_coefficient_mu 0.080
_exptl_absorpt_correction_T_max 1.00000
_exptl_absorpt_correction_T_min 0.84902
_exptl_absorpt_correction_type multi-scan
_exptl_absorpt_process_details
;
CrysAlisPro, Agilent Technologies,
Version 1.171.36.28 (release 01-02-2013 CrysAlis171 .NET)
(compiled Feb  1 2013,16:14:44)
Empirical absorption correction using spherical harmonics,
 implemented in SCALE3 ABSPACK scaling algorithm.
;
_exptl_crystal_colour 'clear light colourless'
_exptl_crystal_colour_lustre clear
_exptl_crystal_colour_modifier light
_exptl_crystal_colour_primary colourless
_exptl_crystal_density_diffrn 1.238
_exptl_crystal_density_method 'not measured'
_exptl_crystal_description block
_exptl_crystal_F_000 840
_exptl_crystal_size_max 0.31
_exptl_crystal_size_mid 0.26
_exptl_crystal_size_min 0.25
_refine_diff_density_max 0.204
_refine_diff_density_min -0.211
_refine_diff_density_rms 0.044
_refine_ls_extinction_method none
_refine_ls_goodness_of_fit_ref 1.062
_refine_ls_hydrogen_treatment constr
_refine_ls_matrix_type full
_refine_ls_number_parameters 274
_refine_ls_number_reflns 4170
_refine_ls_number_restraints 0
_refine_ls_restrained_S_all 1.062
_refine_ls_R_factor_all 0.0795
_refine_ls_R_factor_gt 0.0531
_refine_ls_shift/su_max 0.001
_refine_ls_shift/su_mean 0.000
_refine_ls_structure_factor_coef Fsqd
_refine_ls_weighting_details 'calc w=1/[\s^2^(Fo^2^)+(0.0457P)^2^+0.8297P] where P=(Fo^2^+2Fc^2^)/3'
_refine_ls_weighting_scheme calc
_refine_ls_wR_factor_gt 0.1198
_refine_ls_wR_factor_ref 0.1376
_reflns_number_gt 2961
_reflns_number_total 4170
_reflns_threshold_expression >2sigma(I)
_cod_data_source_file c5ra26604a2.cif
_cod_data_source_block wyh_0125
_cod_original_cell_volume 2127.10(15)
_cod_database_code 7224412
_reflns_odcompleteness_completeness 99.70
_reflns_odcompleteness_iscentric 1
_reflns_odcompleteness_theta 26.32
_olex2_refinement_description
;
1. Fixed Uiso
 At 1.2 times of:
  All C(H) groups
 At 1.5 times of:
  All C(H,H,H) groups
2.a Ternary CH refined with riding coordinates:
 C9(H9), C10(H10), C11(H11)
2.b Aromatic/amide H refined with riding coordinates:
 C1(H1), C2(H2), C4(H4), C5(H5), C14(H14), C15(H15), C17(H17), C18(H18),
 C23(H23), C24(H24), C26(H26), C27(H27)
2.c Idealised Me refined as rotating group:
 C7(H7a,H7b,H7c), C19(H19a,H19b,H19c), C28(H28a,H28b,H28c)
;
_olex2_date_sample_data_collection 2015-01-27
_olex2_submission_special_instructions 'No special instructions were received'

loop_
_space_group_symop_id
_space_group_symop_operation_xyz
1 'x, y, z'
2 '-x, y+1/2, -z+1/2'
3 '-x, -y, -z'
4 'x, -y-1/2, z-1/2'

loop_
_atom_site_label
_atom_site_type_symbol
_atom_site_fract_x
_atom_site_fract_y
_atom_site_fract_z
_atom_site_U_iso_or_equiv
_atom_site_adp_type
_atom_site_occupancy
_atom_site_calc_flag
_atom_site_refinement_flags_posn
O1 O 0.43677(14) 0.61088(15) 0.04497(10) 0.0490(5) Uani 1 d .
O2 O 0.78476(13) 0.39799(13) 0.18261(10) 0.0408(4) Uani 1 d .
O3 O 0.45116(14) 0.68392(14) 0.22120(10) 0.0440(4) Uani 1 d .
C1 C 0.22831(19) 0.4629(2) 0.03004(13) 0.0359(5) Uani 1 d .
H1 H 0.2324 0.5215 -0.0083 0.043 Uiso 1 calc R
C2 C 0.12578(19) 0.3938(2) 0.02936(14) 0.0387(6) Uani 1 d .
H2 H 0.0625 0.4047 -0.0106 0.046 Uiso 1 calc R
C3 C 0.11522(19) 0.3089(2) 0.08670(14) 0.0379(6) Uani 1 d .
C4 C 0.21186(19) 0.2921(2) 0.14507(13) 0.0370(5) Uani 1 d .
H4 H 0.2062 0.2359 0.1844 0.044 Uiso 1 calc R
C5 C 0.31647(19) 0.35816(19) 0.14537(12) 0.0330(5) Uani 1 d .
H5 H 0.3809 0.3444 0.1842 0.040 Uiso 1 calc R
C6 C 0.32575(18) 0.44490(19) 0.08808(12) 0.0303(5) Uani 1 d .
C7 C 0.0025(2) 0.2346(3) 0.08564(17) 0.0547(7) Uani 1 d .
H7A H -0.0645 0.2889 0.0696 0.082 Uiso 1 calc GR
H7B H 0.0004 0.2030 0.1357 0.082 Uiso 1 calc GR
H7C H -0.0001 0.1647 0.0509 0.082 Uiso 1 calc GR
C8 C 0.43587(19) 0.5200(2) 0.08698(13) 0.0334(5) Uani 1 d .
C9 C 0.54627(17) 0.4740(2) 0.13754(12) 0.0317(5) Uani 1 d .
H9 H 0.5727 0.3899 0.1242 0.038 Uiso 1 calc R
C10 C 0.57070(17) 0.50224(19) 0.22239(12) 0.0301(5) Uani 1 d .
H10 H 0.6089 0.4348 0.2558 0.036 Uiso 1 calc R
C11 C 0.64466(17) 0.5629(2) 0.16826(12) 0.0316(5) Uani 1 d .
H11 H 0.6325 0.6533 0.1568 0.038 Uiso 1 calc R
C12 C 0.76800(18) 0.5121(2) 0.17549(12) 0.0306(5) Uani 1 d .
C13 C 0.86899(17) 0.59983(19) 0.17278(12) 0.0280(5) Uani 1 d .
C14 C 0.85528(19) 0.7285(2) 0.15553(12) 0.0343(5) Uani 1 d .
H14 H 0.7807 0.7658 0.1497 0.041 Uiso 1 calc R
C15 C 0.95296(19) 0.8008(2) 0.14714(13) 0.0379(5) Uani 1 d .
H15 H 0.9430 0.8866 0.1357 0.046 Uiso 1 calc R
C16 C 1.06504(19) 0.7482(2) 0.15538(12) 0.0368(5) Uani 1 d .
C17 C 1.07896(19) 0.6215(2) 0.17637(13) 0.0386(6) Uani 1 d .
H17 H 1.1542 0.5857 0.1849 0.046 Uiso 1 calc R
C18 C 0.98277(18) 0.5482(2) 0.18476(12) 0.0340(5) Uani 1 d .
H18 H 0.9938 0.4633 0.1985 0.041 Uiso 1 calc R
C19 C 1.1698(2) 0.8244(3) 0.14033(15) 0.0525(7) Uani 1 d .
H19A H 1.2396 0.7983 0.1748 0.079 Uiso 1 calc GR
H19B H 1.1556 0.9129 0.1476 0.079 Uiso 1 calc GR
H19C H 1.1807 0.8104 0.0890 0.079 Uiso 1 calc GR
C20 C 0.48439(17) 0.58458(19) 0.25320(13) 0.0308(5) Uani 1 d .
C22 C 0.43697(17) 0.54215(18) 0.32075(12) 0.0272(5) Uani 1 d .
C23 C 0.34886(19) 0.61522(19) 0.34467(13) 0.0343(5) Uani 1 d .
H23 H 0.3223 0.6889 0.3184 0.041 Uiso 1 calc R
C24 C 0.3010(2) 0.5793(2) 0.40670(14) 0.0393(6) Uani 1 d .
H24 H 0.2429 0.6297 0.4220 0.047 Uiso 1 calc R
C25 C 0.33758(19) 0.4694(2) 0.44690(13) 0.0351(5) Uani 1 d .
C26 C 0.42596(19) 0.39714(19) 0.42384(13) 0.0337(5) Uani 1 d .
H26 H 0.4527 0.3240 0.4506 0.040 Uiso 1 calc R
C27 C 0.47482(18) 0.43229(18) 0.36160(12) 0.0299(5) Uani 1 d .
H27 H 0.5335 0.3822 0.3468 0.036 Uiso 1 calc R
C28 C 0.2831(2) 0.4272(2) 0.51320(14) 0.0495(6) Uani 1 d .
H28A H 0.2926 0.3372 0.5197 0.074 Uiso 1 calc GR
H28B H 0.2003 0.4480 0.5038 0.074 Uiso 1 calc GR
H28C H 0.3215 0.4697 0.5585 0.074 Uiso 1 calc GR

loop_
_atom_site_aniso_label
_atom_site_aniso_U_11
_atom_site_aniso_U_22
_atom_site_aniso_U_33
_atom_site_aniso_U_23
_atom_site_aniso_U_13
_atom_site_aniso_U_12
O1 0.0448(10) 0.0465(10) 0.0525(11) 0.0172(8) 0.0000(8) -0.0088(8)
O2 0.0311(9) 0.0318(8) 0.0618(11) 0.0029(7) 0.0147(8) -0.0005(7)
O3 0.0421(10) 0.0339(8) 0.0592(11) 0.0144(8) 0.0178(8) 0.0088(7)
C1 0.0320(12) 0.0426(12) 0.0321(12) -0.0020(10) 0.0029(10) 0.0029(10)
C2 0.0254(12) 0.0488(14) 0.0388(13) -0.0124(11) -0.0029(10) 0.0031(10)
C3 0.0262(12) 0.0443(13) 0.0447(14) -0.0166(11) 0.0102(10) -0.0052(10)
C4 0.0356(13) 0.0422(13) 0.0349(13) -0.0057(10) 0.0110(10) -0.0086(10)
C5 0.0294(11) 0.0359(11) 0.0325(12) -0.0032(10) 0.0023(9) -0.0044(9)
C6 0.0255(11) 0.0321(11) 0.0328(12) -0.0028(9) 0.0041(9) -0.0011(9)
C7 0.0345(14) 0.0620(16) 0.0689(19) -0.0200(14) 0.0126(13) -0.0172(12)
C8 0.0327(12) 0.0340(11) 0.0333(12) 0.0015(10) 0.0056(10) -0.0023(9)
C9 0.0244(11) 0.0339(11) 0.0368(12) 0.0016(10) 0.0057(9) -0.0038(9)
C10 0.0235(11) 0.0321(11) 0.0354(12) 0.0053(9) 0.0074(9) 0.0013(9)
C11 0.0242(11) 0.0333(11) 0.0382(13) 0.0027(10) 0.0084(9) -0.0032(9)
C12 0.0262(11) 0.0351(12) 0.0316(12) 0.0010(9) 0.0083(9) -0.0022(9)
C13 0.0232(10) 0.0343(11) 0.0268(11) -0.0005(9) 0.0051(8) -0.0027(9)
C14 0.0270(11) 0.0387(12) 0.0366(12) 0.0023(10) 0.0036(9) -0.0025(9)
C15 0.0341(13) 0.0380(12) 0.0408(13) 0.0024(10) 0.0041(10) -0.0079(10)
C16 0.0304(12) 0.0493(14) 0.0306(12) -0.0042(11) 0.0049(9) -0.0137(10)
C17 0.0229(11) 0.0529(14) 0.0392(13) -0.0045(11) 0.0036(10) -0.0016(10)
C18 0.0274(11) 0.0372(12) 0.0378(13) 0.0008(10) 0.0067(9) -0.0011(9)
C19 0.0372(14) 0.0714(18) 0.0486(16) 0.0006(14) 0.0066(12) -0.0230(13)
C20 0.0224(11) 0.0282(10) 0.0417(13) 0.0014(10) 0.0050(9) -0.0012(9)
C22 0.0225(10) 0.0252(10) 0.0332(11) -0.0034(9) 0.0037(9) -0.0019(8)
C23 0.0298(12) 0.0285(11) 0.0450(14) 0.0011(10) 0.0073(10) 0.0059(9)
C24 0.0335(12) 0.0407(12) 0.0463(14) -0.0064(11) 0.0145(11) 0.0052(10)
C25 0.0352(12) 0.0354(12) 0.0357(12) -0.0067(10) 0.0092(10) -0.0072(10)
C26 0.0370(13) 0.0277(11) 0.0356(12) -0.0003(9) 0.0043(10) -0.0026(9)
C27 0.0265(11) 0.0261(10) 0.0375(12) -0.0047(9) 0.0068(9) 0.0010(9)
C28 0.0536(16) 0.0555(15) 0.0430(15) -0.0051(12) 0.0189(12) -0.0059(13)

loop_
_atom_type_symbol
_atom_type_description
_atom_type_scat_dispersion_real
_atom_type_scat_dispersion_imag
_atom_type_scat_source
C C 0.0033 0.0016 'International Tables Vol C Tables 4.2.6.8 and 6.1.1.4'
H H 0.0000 0.0000 'International Tables Vol C Tables 4.2.6.8 and 6.1.1.4'
O O 0.0106 0.0060 'International Tables Vol C Tables 4.2.6.8 and 6.1.1.4'

loop_
_geom_angle_atom_site_label_1
_geom_angle_atom_site_label_2
_geom_angle_atom_site_label_3
_geom_angle
C2 C1 H1 119.9
C2 C1 C6 120.2(2)
C6 C1 H1 119.9
C1 C2 H2 119.3
C1 C2 C3 121.5(2)
C3 C2 H2 119.3
C2 C3 C4 118.3(2)
C2 C3 C7 121.0(2)
C4 C3 C7 120.6(2)
C3 C4 H4 119.6
C5 C4 C3 120.8(2)
C5 C4 H4 119.6
C4 C5 H5 119.8
C4 C5 C6 120.5(2)
C6 C5 H5 119.8
C1 C6 C8 119.04(19)
C5 C6 C1 118.69(19)
C5 C6 C8 122.27(19)
C3 C7 H7A 109.5
C3 C7 H7B 109.5
C3 C7 H7C 109.5
H7A C7 H7B 109.5
H7A C7 H7C 109.5
H7B C7 H7C 109.5
O1 C8 C6 121.65(19)
O1 C8 C9 121.76(19)
C6 C8 C9 116.53(18)
C8 C9 H9 114.2
C8 C9 C10 121.55(18)
C10 C9 H9 114.2
C11 C9 C8 121.40(18)
C11 C9 H9 114.2
C11 C9 C10 61.23(14)
C9 C10 H10 116.7
C9 C10 C11 58.48(13)
C11 C10 H10 116.7
C20 C10 C9 117.70(18)
C20 C10 H10 116.7
C20 C10 C11 117.92(17)
C9 C11 C10 60.30(13)
C9 C11 H11 117.6
C9 C11 C12 116.64(18)
C10 C11 H11 117.6
C12 C11 C10 114.66(17)
C12 C11 H11 117.6
O2 C12 C11 119.35(18)
O2 C12 C13 120.39(18)
C13 C12 C11 120.26(17)
C14 C13 C12 123.62(18)
C14 C13 C18 118.63(18)
C18 C13 C12 117.68(18)
C13 C14 H14 120.1
C15 C14 C13 119.8(2)
C15 C14 H14 120.1
C14 C15 H15 119.2
C16 C15 C14 121.6(2)
C16 C15 H15 119.2
C15 C16 C17 118.25(19)
C15 C16 C19 121.5(2)
C17 C16 C19 120.2(2)
C16 C17 H17 119.6
C18 C17 C16 120.9(2)
C18 C17 H17 119.6
C13 C18 H18 119.7
C17 C18 C13 120.7(2)
C17 C18 H18 119.7
C16 C19 H19A 109.5
C16 C19 H19B 109.5
C16 C19 H19C 109.5
H19A C19 H19B 109.5
H19A C19 H19C 109.5
H19B C19 H19C 109.5
O3 C20 C10 119.8(2)
O3 C20 C22 120.79(19)
C22 C20 C10 119.35(18)
C23 C22 C20 118.37(18)
C27 C22 C20 123.52(18)
C27 C22 C23 118.11(19)
C22 C23 H23 119.7
C24 C23 C22 120.7(2)
C24 C23 H23 119.7
C23 C24 H24 119.4
C23 C24 C25 121.3(2)
C25 C24 H24 119.4
C24 C25 C26 118.3(2)
C24 C25 C28 121.7(2)
C26 C25 C28 120.1(2)
C25 C26 H26 119.5
C27 C26 C25 121.0(2)
C27 C26 H26 119.5
C22 C27 H27 119.7
C26 C27 C22 120.67(19)
C26 C27 H27 119.7
C25 C28 H28A 109.5
C25 C28 H28B 109.5
C25 C28 H28C 109.5
H28A C28 H28B 109.5
H28A C28 H28C 109.5
H28B C28 H28C 109.5

loop_
_geom_bond_atom_site_label_1
_geom_bond_atom_site_label_2
_geom_bond_distance
O1 C8 1.219(2)
O2 C12 1.220(2)
O3 C20 1.221(2)
C1 H1 0.9300
C1 C2 1.382(3)
C1 C6 1.396(3)
C2 H2 0.9300
C2 C3 1.382(3)
C3 C4 1.392(3)
C3 C7 1.509(3)
C4 H4 0.9300
C4 C5 1.387(3)
C5 H5 0.9300
C5 C6 1.391(3)
C6 C8 1.494(3)
C7 H7A 0.9600
C7 H7B 0.9600
C7 H7C 0.9600
C8 C9 1.499(3)
C9 H9 0.9800
C9 C10 1.522(3)
C9 C11 1.494(3)
C10 H10 0.9800
C10 C11 1.536(3)
C10 C20 1.494(3)
C11 H11 0.9800
C11 C12 1.497(3)
C12 C13 1.490(3)
C13 C14 1.393(3)
C13 C18 1.395(3)
C14 H14 0.9300
C14 C15 1.385(3)
C15 H15 0.9300
C15 C16 1.384(3)
C16 C17 1.389(3)
C16 C19 1.509(3)
C17 H17 0.9300
C17 C18 1.377(3)
C18 H18 0.9300
C19 H19A 0.9600
C19 H19B 0.9600
C19 H19C 0.9600
C20 C22 1.480(3)
C22 C23 1.397(3)
C22 C27 1.396(3)
C23 H23 0.9300
C23 C24 1.376(3)
C24 H24 0.9300
C24 C25 1.388(3)
C25 C26 1.388(3)
C25 C28 1.503(3)
C26 H26 0.9300
C26 C27 1.383(3)
C27 H27 0.9300
C28 H28A 0.9600
C28 H28B 0.9600
C28 H28C 0.9600

loop_
_geom_torsion_atom_site_label_1
_geom_torsion_atom_site_label_2
_geom_torsion_atom_site_label_3
_geom_torsion_atom_site_label_4
_geom_torsion
O1 C8 C9 C10 103.2(3)
O1 C8 C9 C11 29.8(3)
O2 C12 C13 C14 171.8(2)
O2 C12 C13 C18 -5.1(3)
O3 C20 C22 C23 3.2(3)
O3 C20 C22 C27 -177.3(2)
C1 C2 C3 C4 -1.3(3)
C1 C2 C3 C7 179.6(2)
C1 C6 C8 O1 12.8(3)
C1 C6 C8 C9 -164.48(19)
C2 C1 C6 C5 -1.1(3)
C2 C1 C6 C8 179.41(19)
C2 C3 C4 C5 -0.5(3)
C3 C4 C5 C6 1.5(3)
C4 C5 C6 C1 -0.7(3)
C4 C5 C6 C8 178.79(19)
C5 C6 C8 O1 -166.7(2)
C5 C6 C8 C9 16.0(3)
C6 C1 C2 C3 2.1(3)
C6 C8 C9 C10 -79.6(2)
C6 C8 C9 C11 -152.90(19)
C7 C3 C4 C5 178.6(2)
C8 C9 C10 C11 -111.1(2)
C8 C9 C10 C20 -3.8(3)
C8 C9 C11 C10 111.4(2)
C8 C9 C11 C12 -144.1(2)
C9 C10 C11 C12 -107.8(2)
C9 C10 C20 O3 -47.7(3)
C9 C10 C20 C22 130.1(2)
C9 C11 C12 O2 -25.3(3)
C9 C11 C12 C13 153.71(19)
C10 C9 C11 C12 104.5(2)
C10 C11 C12 O2 42.4(3)
C10 C11 C12 C13 -138.61(19)
C10 C20 C22 C23 -174.60(18)
C10 C20 C22 C27 4.8(3)
C11 C9 C10 C20 107.4(2)
C11 C10 C20 O3 19.3(3)
C11 C10 C20 C22 -162.82(18)
C11 C12 C13 C14 -7.2(3)
C11 C12 C13 C18 175.93(19)
C12 C13 C14 C15 -173.9(2)
C12 C13 C18 C17 174.2(2)
C13 C14 C15 C16 0.1(3)
C14 C13 C18 C17 -2.9(3)
C14 C15 C16 C17 -3.3(3)
C14 C15 C16 C19 175.2(2)
C15 C16 C17 C18 3.5(3)
C16 C17 C18 C13 -0.4(3)
C18 C13 C14 C15 3.0(3)
C19 C16 C17 C18 -175.1(2)
C20 C10 C11 C9 -107.0(2)
C20 C10 C11 C12 145.19(19)
C20 C22 C23 C24 179.4(2)
C20 C22 C27 C26 -179.31(19)
C22 C23 C24 C25 -0.6(3)
C23 C22 C27 C26 0.1(3)
C23 C24 C25 C26 1.2(3)
C23 C24 C25 C28 -178.0(2)
C24 C25 C26 C27 -1.2(3)
C25 C26 C27 C22 0.5(3)
C27 C22 C23 C24 -0.1(3)
C28 C25 C26 C27 178.1(2)
